data_2018380
loop_
_publ_author_name
'Yufit, Dmitry S.'
'Howard, Judith A. K.'

_publ_section_title
;
 Molecular complexes of dimethyl sulfoxide with tri- and dichloromethane
;
_journal_coeditor_code LG3074
_journal_issue 2
_journal_name_full 'Acta Crystallographica Section C'
_journal_page_first o37
_journal_page_last o40
_journal_paper_doi 10.1107/S0108270111056265
_journal_volume 68
_journal_year 2012
_chemical_formula_iupac 'C H2 Cl2 , C2 H6 O S'
_chemical_formula_moiety 'C H2 Cl2, C2 H6 O S'
_chemical_formula_sum 'C3 H8 Cl2 O S'
_chemical_formula_weight 163.05
_chemical_melting_point_gt 168
_chemical_melting_point_lt 170
_chemical_name_common
;
dichloromethane--dimethyl sulfoxide (1/1)
;
_chemical_name_systematic
;
dichloromethane--dimethyl sulfoxide (1/1)
;
_space_group_crystal_system triclinic
_space_group_IT_number 2
_space_group_name_Hall '-P 1'
_space_group_name_H-M_alt 'P -1'
_symmetry_space_group_name_Hall '-P 1'
_symmetry_space_group_name_H-M 'P -1'
_atom_sites_solution_hydrogens geom
_atom_sites_solution_primary direct
_atom_sites_solution_secondary difmap
_audit_creation_method
;
OLEX2 1.1-beta
(compiled 2011.11.01 svn.r2039, GUI svn.r3906)
;
_cell_angle_alpha 78.019(10)
_cell_angle_beta 80.008(10)
_cell_angle_gamma 65.665(10)
_cell_formula_units_Z 2
_cell_length_a 6.6800(12)
_cell_length_b 7.7862(13)
_cell_length_c 8.0017(15)
_cell_measurement_reflns_used 1764
_cell_measurement_temperature 167.0
_cell_measurement_theta_max 30.04
_cell_measurement_theta_min 2.61
_cell_volume 369.13(12)
_computing_cell_refinement 'SAINT (Bruker, 2003)'
_computing_data_collection 'SMART (Bruker, 2001)'
_computing_data_reduction 'SAINT (Bruker, 2003)'
_computing_molecular_graphics 'OLEX2 (Dolomanov <i>et al.</i>, 2009)'
_computing_publication_material 'OLEX2 (Dolomanov <i>et al.</i>, 2009)'
_computing_structure_refinement 'SHELXL97 (Sheldrick, 2008)'
_computing_structure_solution 'smtbx-flip (Bourhis <i>et al.</i>, 2009)'
_diffrn_ambient_temperature 167.0
_diffrn_detector_area_resol_mean 5.6
_diffrn_measured_fraction_theta_full 0.770
_diffrn_measured_fraction_theta_max 0.770
_diffrn_measurement_device 'three-circle diffractometer'
_diffrn_measurement_device_type 'Bruker SMART 6000 CCD area-detector'
_diffrn_measurement_method \w
_diffrn_radiation_monochromator graphite
_diffrn_radiation_type MoK\a
_diffrn_radiation_wavelength 0.71073
_diffrn_reflns_av_R_equivalents 0.0212
_diffrn_reflns_limit_h_max 9
_diffrn_reflns_limit_h_min -9
_diffrn_reflns_limit_k_max 10
_diffrn_reflns_limit_k_min -10
_diffrn_reflns_limit_l_max 11
_diffrn_reflns_limit_l_min -11
_diffrn_reflns_number 3271
_diffrn_reflns_theta_full 29.99
_diffrn_reflns_theta_max 29.99
_diffrn_reflns_theta_min 2.61
_exptl_absorpt_coefficient_mu 1.062
_exptl_absorpt_correction_T_max 0.9702
_exptl_absorpt_correction_T_min 0.5902
_exptl_absorpt_correction_type multi-scan
_exptl_absorpt_process_details '(SADABS; Bruker, 2006)'
_exptl_crystal_colour colourless
_exptl_crystal_density_diffrn 1.467
_exptl_crystal_density_method 'not measured'
_exptl_crystal_description cylinder
_exptl_crystal_F_000 168
_exptl_crystal_size_max 0.4
_exptl_crystal_size_mid 0.3
_exptl_crystal_size_min 0.3
_exptl_crystal_size_rad 0.15
_refine_diff_density_max 0.331
_refine_diff_density_min -0.440
_refine_ls_extinction_method none
_refine_ls_goodness_of_fit_ref 1.006
_refine_ls_hydrogen_treatment constr
_refine_ls_matrix_type full
_refine_ls_number_parameters 66
_refine_ls_number_reflns 1658
_refine_ls_number_restraints 0
_refine_ls_restrained_S_all 1.006
_refine_ls_R_factor_all 0.0550
_refine_ls_R_factor_gt 0.0398
_refine_ls_shift/su_max 0.000
_refine_ls_shift/su_mean 0.000
_refine_ls_structure_factor_coef Fsqd
_refine_ls_weighting_details 'calc w = 1/[\s^2^(Fo^2^)+(0.0600P)^2^+0.1800P] where P=(Fo^2^+2Fc^2^)/3'
_refine_ls_weighting_scheme calc
_refine_ls_wR_factor_gt 0.1036
_refine_ls_wR_factor_ref 0.1130
_reflns_number_gt 1306
_reflns_number_total 1658
_reflns_threshold_expression I>2\s(I)
_cod_data_source_file lg3074.cif
_cod_data_source_block II
_cod_original_cell_volume 369.13(11)
_cod_database_code 2018380
_cod_database_fobs_code 2018380

loop_
_space_group_symop_id
_space_group_symop_operation_xyz
1 'x, y, z'
2 '-x, -y, -z'

loop_
_atom_site_type_symbol
_atom_site_label
_atom_site_fract_x
_atom_site_fract_y
_atom_site_fract_z
_atom_site_U_iso_or_equiv
_atom_site_adp_type
_atom_site_calc_flag
_atom_site_refinement_flags
_atom_site_occupancy
_atom_site_symmetry_multiplicity
Cl Cl1 0.40924(15) 0.48685(12) 0.81142(10) 0.0549(3) Uani d . 1 1
Cl Cl2 0.04694(13) 0.40720(12) 0.73867(11) 0.0565(3) Uani d . 1 1
S S1 0.20809(10) 1.07024(9) 0.35061(7) 0.0298(2) Uani d . 1 1
O O1 0.2881(3) 0.8844(3) 0.4687(2) 0.0357(4) Uani d . 1 1
C C1 0.2734(4) 0.4690(4) 0.6491(3) 0.0380(6) Uani d . 1 1
H H1A 0.2209 0.5925 0.5718 0.046 Uiso calc R 1 1
H H1B 0.3786 0.3711 0.5799 0.046 Uiso calc R 1 1
C C2 0.4465(4) 1.0900(4) 0.2224(3) 0.0386(6) Uani d . 1 1
H H2A 0.5437 1.0995 0.2956 0.058 Uiso calc R 1 1
H H2B 0.4012 1.2043 0.1356 0.058 Uiso calc R 1 1
H H2C 0.5256 0.9770 0.1654 0.058 Uiso calc R 1 1
C C3 0.0888(4) 1.0322(4) 0.1860(3) 0.0397(7) Uani d . 1 1
H H3A 0.1950 0.9207 0.1352 0.060 Uiso calc R 1 1
H H3B 0.0509 1.1448 0.0971 0.060 Uiso calc R 1 1
H H3C -0.0449 1.0100 0.2353 0.060 Uiso calc R 1 1

loop_
_atom_site_aniso_label
_atom_site_aniso_U_11
_atom_site_aniso_U_22
_atom_site_aniso_U_33
_atom_site_aniso_U_12
_atom_site_aniso_U_13
_atom_site_aniso_U_23
Cl1 0.0668(6) 0.0508(6) 0.0520(4) -0.0266(5) -0.0170(4) -0.0014(3)
Cl2 0.0479(5) 0.0524(6) 0.0673(5) -0.0276(5) 0.0018(3) 0.0061(4)
S1 0.0315(3) 0.0317(5) 0.0253(3) -0.0134(3) -0.0001(2) -0.0026(2)
O1 0.0377(10) 0.0363(12) 0.0297(8) -0.0156(10) -0.0024(7) 0.0039(7)
C1 0.0379(14) 0.0375(18) 0.0350(12) -0.0152(14) 0.0008(10) -0.0007(11)
C2 0.0395(14) 0.0501(19) 0.0334(12) -0.0291(15) -0.0022(10) 0.0021(11)
C3 0.0354(14) 0.054(2) 0.0344(12) -0.0223(15) -0.0070(10) -0.0023(11)

loop_
_atom_type_symbol
_atom_type_description
_atom_type_scat_dispersion_real
_atom_type_scat_dispersion_imag
_atom_type_scat_source
C C 0.0033 0.0016 'International Tables Vol C Tables 4.2.6.8 and 6.1.1.4'
H H 0.0000 0.0000 'International Tables Vol C Tables 4.2.6.8 and 6.1.1.4'
O O 0.0106 0.0060 'International Tables Vol C Tables 4.2.6.8 and 6.1.1.4'
S S 0.1246 0.1234 'International Tables Vol C Tables 4.2.6.8 and 6.1.1.4'
Cl Cl 0.1484 0.1585 'International Tables Vol C Tables 4.2.6.8 and 6.1.1.4'

loop_
_geom_angle_atom_site_label_1
_geom_angle_atom_site_label_2
_geom_angle_atom_site_label_3
_geom_angle
O1 S1 C2 106.35(12)
O1 S1 C3 106.25(12)
C3 S1 C2 97.39(12)
Cl1 C1 H1A 109.5
Cl1 C1 H1B 109.5
Cl2 C1 Cl1 110.90(14)
Cl2 C1 H1A 109.5
Cl2 C1 H1B 109.5
H1A C1 H1B 108.0
S1 C2 H2A 109.5
S1 C2 H2B 109.5
S1 C2 H2C 109.5
H2A C2 H2B 109.5
H2A C2 H2C 109.5
H2B C2 H2C 109.5
S1 C3 H3A 109.5
S1 C3 H3B 109.5
S1 C3 H3C 109.5
H3A C3 H3B 109.5
H3A C3 H3C 109.5
H3B C3 H3C 109.5

loop_
_geom_bond_atom_site_label_1
_geom_bond_atom_site_label_2
_geom_bond_distance
Cl1 C1 1.766(3)
Cl2 C1 1.765(3)
S1 O1 1.4975(18)
S1 C2 1.784(2)
S1 C3 1.783(2)
C1 H1A 0.9900
C1 H1B 0.9900
C2 H2A 0.9800
C2 H2B 0.9800
C2 H2C 0.9800
C3 H3A 0.9800
C3 H3B 0.9800
C3 H3C 0.9800

loop_
_geom_hbond_atom_site_label_D
_geom_hbond_atom_site_label_H
_geom_hbond_atom_site_label_A
_geom_hbond_site_symmetry_A
_geom_hbond_distance_DH
_geom_hbond_distance_HA
_geom_hbond_distance_DA
_geom_hbond_angle_DHA
C1 H1A O1 . 0.99 2.45 3.291(3) 143.0
C1 H1B O1 2_666 0.99 2.33 3.243(3) 152.6
C2 H2A O1 2_676 0.98 2.40 3.363(3) 165.6
C3 H3C O1 2_576 0.98 2.70 3.373(3) 126.1
